data_2216729
loop_
_publ_author_name
'Gao, Shaokang'
'Fu, Zhongwu'
'Wang, Zengyou'

_publ_section_title
;
 Tetraaquabis(2-methoxybenzaldehyde isonicotinoylhydrazone)zinc
 dinitrate
;
_journal_coeditor_code RK2055
_journal_issue 12
_journal_name_full 'Acta Crystallographica Section E'
_journal_page_first m3004
_journal_page_last m3005
_journal_paper_doi 10.1107/S1600536807057236
_journal_volume 63
_journal_year 2007
_chemical_formula_iupac '[Zn (C14 H13 N3 O2)2 (H2 O)4] (N O3)2'
_chemical_formula_moiety 'C28 H34 N6 O8 Zn 2+, 2(N O3 -)'
_chemical_formula_sum 'C28 H34 N8 O14 Zn'
_chemical_formula_weight 772.02
_chemical_name_systematic
;
Tetraaquabis(2-methoxybenzaldehyde isonicotinoylhydrazone)zinc dinitrate
;
_space_group_IT_number 14
_symmetry_cell_setting monoclinic
_symmetry_space_group_name_Hall '-P 2yn'
_symmetry_space_group_name_H-M 'P 1 21/n 1'
_atom_sites_solution_hydrogens geom
_atom_sites_solution_primary direct
_atom_sites_solution_secondary difmap
_audit_creation_method SHELXL97
_cell_angle_alpha 90.00
_cell_angle_beta 99.062(16)
_cell_angle_gamma 90.00
_cell_formula_units_Z 2
_cell_length_a 7.970(4)
_cell_length_b 17.647(9)
_cell_length_c 11.838(4)
_cell_measurement_reflns_used 14941
_cell_measurement_temperature 293(2)
_cell_measurement_theta_max 27.48
_cell_measurement_theta_min 3.11
_cell_volume 1644.2(13)
_computing_cell_refinement 'TEXRAY (Molecular Structure Corporation, 1999)'
_computing_data_collection 'TEXRAY (Molecular Structure Corporation, 1999)'
_computing_data_reduction 'TEXSAN (Molecular Structure Corporation, 1999)'
_computing_molecular_graphics 'ORTEX (McArdle, 1995)'
_computing_publication_material 'SHELXL97 (Sheldrick, 1997)'
_computing_structure_refinement 'SHELXL97 (Sheldrick, 1997)'
_computing_structure_solution 'SHELXS97 (Sheldrick, 1997)'
_diffrn_ambient_temperature 293(2)
_diffrn_measured_fraction_theta_full 0.972
_diffrn_measured_fraction_theta_max 0.972
_diffrn_measurement_device_type 'Rigaku Weissenberg IP'
_diffrn_measurement_method \f--scan
_diffrn_radiation_monochromator Graphite
_diffrn_radiation_source 'Fine--focus sealed tube'
_diffrn_radiation_type MoK\a
_diffrn_radiation_wavelength 0.71073
_diffrn_reflns_av_R_equivalents 0.0531
_diffrn_reflns_av_sigmaI/netI 0.0388
_diffrn_reflns_limit_h_max 10
_diffrn_reflns_limit_h_min -8
_diffrn_reflns_limit_k_max 22
_diffrn_reflns_limit_k_min -22
_diffrn_reflns_limit_l_max 15
_diffrn_reflns_limit_l_min -15
_diffrn_reflns_number 14941
_diffrn_reflns_theta_full 27.48
_diffrn_reflns_theta_max 27.48
_diffrn_reflns_theta_min 3.11
_diffrn_standards_decay_% 0
_diffrn_standards_interval_count 'Not measured'
_diffrn_standards_interval_time 'Not measured'
_diffrn_standards_number 0
_exptl_absorpt_coefficient_mu 0.829
_exptl_absorpt_correction_T_max 0.912
_exptl_absorpt_correction_T_min 0.853
_exptl_absorpt_correction_type empirical
_exptl_absorpt_process_details '(TEXRAY; Molecular Structure Corporation, 1999)'
_exptl_crystal_colour Yellow
_exptl_crystal_density_diffrn 1.559
_exptl_crystal_density_method 'Not measured'
_exptl_crystal_description Prism
_exptl_crystal_F_000 800
_exptl_crystal_size_max 0.20
_exptl_crystal_size_mid 0.15
_exptl_crystal_size_min 0.12
_refine_diff_density_max 0.454
_refine_diff_density_min -0.490
_refine_ls_extinction_method None
_refine_ls_goodness_of_fit_ref 1.054
_refine_ls_hydrogen_treatment constr
_refine_ls_matrix_type full
_refine_ls_number_parameters 233
_refine_ls_number_reflns 3665
_refine_ls_number_restraints 0
_refine_ls_restrained_S_all 1.054
_refine_ls_R_factor_all 0.0544
_refine_ls_R_factor_gt 0.0413
_refine_ls_shift/su_max 0.000
_refine_ls_shift/su_mean 0.000
_refine_ls_structure_factor_coef Fsqd
_refine_ls_weighting_details 'calc w=1/[\s^2^(Fo^2^)+(0.0413P)^2^+1.1150P] where P=(Fo^2^+2Fc^2^)/3'
_refine_ls_weighting_scheme calc
_refine_ls_wR_factor_gt 0.0930
_refine_ls_wR_factor_ref 0.1011
_reflns_number_gt 2955
_reflns_number_total 3665
_reflns_threshold_expression >2\s(I)
_cod_data_source_file rk2055.cif
_cod_data_source_block I
_cod_depositor_comments
;
The following automatic conversions were performed:
'_symmetry_cell_setting' value 'Monoclinic' changed to 'monoclinic'
according to '/home/saulius/struct/CIF-dictionaries/cif_core.dic'
dictionary named 'cif_core.dic' version 2.4.1 from
2010-06-29.

'_atom_sites_solution_hydrogens' value 'Geom' changed to
'geom' according to '/home/saulius/struct/CIF-dictionaries/cif_core.dic'
dictionary named 'cif_core.dic' version 2.4.1 from
2010-06-29.

'_atom_sites_solution_primary' value 'Direct' changed to
'direct' according to '/home/saulius/struct/CIF-dictionaries/cif_core.dic'
dictionary named 'cif_core.dic' version 2.4.1 from
2010-06-29.

'_atom_sites_solution_secondary' value 'Difmap' changed to
'difmap' according to '/home/saulius/struct/CIF-dictionaries/cif_core.dic'
dictionary named 'cif_core.dic' version 2.4.1 from
2010-06-29.

'_exptl_absorpt_correction_type' value 'Empirical' changed to
'empirical' according to
'/home/saulius/struct/CIF-dictionaries/cif_core.dic' dictionary named
'cif_core.dic' version 2.4.1 from
2010-06-29.

'_refine_ls_hydrogen_treatment' value 'Constr' changed to
'constr' according to '/home/saulius/struct/CIF-dictionaries/cif_core.dic'
dictionary named 'cif_core.dic' version 2.4.1 from
2010-06-29.

'_refine_ls_matrix_type' value 'Full' changed to 'full'
according to '/home/saulius/struct/CIF-dictionaries/cif_core.dic'
dictionary named 'cif_core.dic' version 2.4.1 from
2010-06-29.

'_refine_ls_weighting_scheme' value 'Calc' changed to 'calc'
according to '/home/saulius/struct/CIF-dictionaries/cif_core.dic'
dictionary named 'cif_core.dic' version 2.4.1 from 2010-06-29.

Automatic conversion script
Id: cif_fix_enum 1527 2010-12-29 10:47:43Z saulius 

The following automatic conversions were performed:

'_symmetry_cell_setting' value 'Monoclinic' changed to 'monoclinic'
according to /home/saulius/struct/CIF-dictionaries/cif_core.dic
dictionary named 'cif_core.dic' version 2.4.1 from
2010-06-29.

'_atom_sites_solution_hydrogens' value 'Geom' changed to
'geom' according to
/home/saulius/struct/CIF-dictionaries/cif_core.dic dictionary named
'cif_core.dic' version 2.4.1 from
2010-06-29.

'_atom_sites_solution_primary' value 'Direct' changed to
'direct' according to
/home/saulius/struct/CIF-dictionaries/cif_core.dic dictionary named
'cif_core.dic' version 2.4.1 from
2010-06-29.

'_atom_sites_solution_secondary' value 'Difmap' changed
to 'difmap' according to
/home/saulius/struct/CIF-dictionaries/cif_core.dic dictionary named
'cif_core.dic' version 2.4.1 from
2010-06-29.

'_exptl_absorpt_correction_type' value 'Empirical'
changed to 'empirical' according to
/home/saulius/struct/CIF-dictionaries/cif_core.dic dictionary named
'cif_core.dic' version 2.4.1 from
2010-06-29.

'_refine_ls_hydrogen_treatment' value 'Constr' changed
to 'constr' according to
/home/saulius/struct/CIF-dictionaries/cif_core.dic dictionary named
'cif_core.dic' version 2.4.1 from
2010-06-29.

'_refine_ls_matrix_type' value 'Full' changed to 'full'
according to /home/saulius/struct/CIF-dictionaries/cif_core.dic
dictionary named 'cif_core.dic' version 2.4.1 from
2010-06-29.

'_refine_ls_weighting_scheme' value 'Calc' changed to
'calc' according to
/home/saulius/struct/CIF-dictionaries/cif_core.dic dictionary named
'cif_core.dic' version 2.4.1 from 2010-06-29.

Automatic conversion script
Id: cif_fix_values 1715 2011-07-08 13:25:40Z adriana 
;
_cod_original_sg_symbol_H-M 'P 21/n'
_cod_database_code 2216729
_cod_database_fobs_code 2216729

loop_
_symmetry_equiv_pos_as_xyz
'x, y, z'
'-x+1/2, y+1/2, -z+1/2'
'-x, -y, -z'
'x-1/2, -y-1/2, z-1/2'

loop_
_atom_site_type_symbol
_atom_site_label
_atom_site_fract_x
_atom_site_fract_y
_atom_site_fract_z
_atom_site_U_iso_or_equiv
_atom_site_adp_type
_atom_site_calc_flag
_atom_site_refinement_flags
_atom_site_occupancy
Zn Zn1 0.5000 0.0000 0.5000 0.02783(11) Uani d S 1
N N1 0.5422(2) 0.11807(10) 0.54594(15) 0.0297(4) Uani d . 1
N N2 0.6791(3) 0.39700(10) 0.53791(16) 0.0391(5) Uani d . 1
H H21 0.6215 0.3849 0.4728 0.047 Uiso calc R 1
N N3 0.7507(3) 0.46831(11) 0.55469(17) 0.0407(5) Uani d . 1
N N4 0.1088(3) 0.09550(13) 0.71546(18) 0.0460(5) Uani d . 1
O O1 0.7721(3) 0.36189(9) 0.72069(14) 0.0500(5) Uani d . 1
O O2 0.6753(4) 0.59321(12) 0.27438(18) 0.0836(9) Uani d . 1
O O3 0.0344(3) 0.07244(13) 0.62089(17) 0.0603(6) Uani d . 1
O O4 0.2662(3) 0.09405(17) 0.7342(2) 0.0822(8) Uani d . 1
O O5 0.0287(3) 0.11849(15) 0.78818(17) 0.0775(8) Uani d . 1
O O6 0.2392(2) 0.01951(10) 0.47521(16) 0.0432(4) Uani d . 1
H H61 0.1961 0.0371 0.5349 0.065 Uiso d R 1
H H62 0.1652 -0.0061 0.4356 0.065 Uiso d R 1
O O7 0.4919(2) 0.02614(10) 0.32308(14) 0.0415(4) Uani d . 1
H H71 0.5698 0.0062 0.2889 0.062 Uiso d R 1
H H72 0.4224 0.0505 0.2806 0.062 Uiso d R 1
C C1 0.4726(3) 0.17490(13) 0.47888(19) 0.0368(5) Uani d . 1
H H1 0.3919 0.1632 0.4156 0.044 Uiso calc R 1
C C2 0.5161(3) 0.25000(13) 0.49998(19) 0.0372(5) Uani d . 1
H H2 0.4658 0.2878 0.4513 0.045 Uiso calc R 1
C C3 0.6351(3) 0.26846(12) 0.59417(18) 0.0309(5) Uani d . 1
C C4 0.7015(3) 0.21004(13) 0.66525(19) 0.0360(5) Uani d . 1
H H4 0.7786 0.2203 0.7310 0.043 Uiso calc R 1
C C5 0.6527(3) 0.13666(12) 0.63803(19) 0.0347(5) Uani d . 1
H H5 0.6993 0.0981 0.6865 0.042 Uiso calc R 1
C C6 0.7003(3) 0.34722(12) 0.62393(18) 0.0345(5) Uani d . 1
C C7 0.7243(4) 0.51018(13) 0.4674(2) 0.0429(6) Uani d . 1
H H7 0.6562 0.4923 0.4018 0.051 Uiso calc R 1
C C8 0.7972(3) 0.58583(13) 0.4663(2) 0.0387(5) Uani d . 1
C C9 0.7676(4) 0.62883(14) 0.3661(2) 0.0457(6) Uani d . 1
C C10 0.8338(4) 0.70137(15) 0.3637(3) 0.0544(7) Uani d . 1
H H10 0.8120 0.7305 0.2975 0.065 Uiso calc R 1
C C11 0.9317(4) 0.72970(16) 0.4601(3) 0.0584(8) Uani d . 1
H H11 0.9745 0.7787 0.4594 0.070 Uiso calc R 1
C C12 0.9675(4) 0.68698(16) 0.5574(3) 0.0619(8) Uani d . 1
H H12 1.0373 0.7063 0.6212 0.074 Uiso calc R 1
C C13 0.8998(4) 0.61541(15) 0.5606(2) 0.0494(7) Uani d . 1
H H13 0.9236 0.5867 0.6270 0.059 Uiso calc R 1
C C14 0.6210(5) 0.63421(19) 0.1741(3) 0.0685(9) Uani d . 1
H H141 0.5616 0.6010 0.1171 0.103 Uiso calc R 1
H H142 0.7178 0.6555 0.1465 0.103 Uiso calc R 1
H H143 0.5465 0.6742 0.1899 0.103 Uiso calc R 1

loop_
_atom_site_aniso_label
_atom_site_aniso_U_11
_atom_site_aniso_U_22
_atom_site_aniso_U_33
_atom_site_aniso_U_12
_atom_site_aniso_U_13
_atom_site_aniso_U_23
Zn1 0.0319(2) 0.01876(17) 0.03134(19) -0.00072(14) 0.00039(13) 0.00013(13)
N1 0.0360(11) 0.0208(8) 0.0301(9) -0.0031(7) -0.0014(7) -0.0001(7)
N2 0.0580(14) 0.0230(9) 0.0320(10) -0.0104(9) -0.0059(9) 0.0001(7)
N3 0.0596(14) 0.0224(9) 0.0374(11) -0.0087(9) -0.0005(9) 0.0005(8)
N4 0.0534(15) 0.0390(12) 0.0420(12) 0.0053(10) -0.0039(10) -0.0036(9)
O1 0.0787(14) 0.0295(9) 0.0347(9) -0.0137(9) -0.0128(9) 0.0005(7)
O2 0.144(3) 0.0406(12) 0.0522(13) -0.0262(14) -0.0281(14) 0.0150(9)
O3 0.0534(12) 0.0781(15) 0.0476(11) -0.0089(11) 0.0027(9) -0.0230(10)
O4 0.0555(16) 0.101(2) 0.0851(17) -0.0147(14) -0.0039(12) -0.0202(15)
O5 0.0921(18) 0.0979(19) 0.0391(11) 0.0547(15) -0.0002(11) -0.0087(11)
O6 0.0329(9) 0.0440(10) 0.0510(10) 0.0008(7) 0.0014(7) -0.0118(8)
O7 0.0533(11) 0.0350(8) 0.0354(9) 0.0093(8) 0.0043(7) 0.0047(7)
C1 0.0445(14) 0.0263(11) 0.0348(12) -0.0010(10) -0.0082(10) -0.0009(9)
C2 0.0492(15) 0.0234(10) 0.0337(11) -0.0011(10) -0.0097(10) 0.0027(8)
C3 0.0403(13) 0.0218(10) 0.0288(10) -0.0016(9) 0.0001(9) -0.0001(8)
C4 0.0435(14) 0.0279(11) 0.0322(11) -0.0054(10) -0.0076(9) 0.0012(8)
C5 0.0440(14) 0.0239(10) 0.0330(11) -0.0018(9) -0.0032(9) 0.0047(8)
C6 0.0470(14) 0.0227(10) 0.0314(11) -0.0046(9) -0.0016(9) -0.0003(8)
C7 0.0610(17) 0.0271(12) 0.0371(13) -0.0070(11) -0.0029(11) 0.0009(9)
C8 0.0494(15) 0.0249(11) 0.0409(13) -0.0031(10) 0.0040(10) 0.0021(9)
C9 0.0620(18) 0.0283(12) 0.0448(14) -0.0049(11) 0.0024(12) 0.0029(10)
C10 0.077(2) 0.0312(13) 0.0550(17) -0.0067(13) 0.0116(14) 0.0105(11)
C11 0.074(2) 0.0289(13) 0.073(2) -0.0169(13) 0.0128(16) 0.0012(13)
C12 0.075(2) 0.0404(16) 0.0641(19) -0.0207(15) -0.0071(15) -0.0045(13)
C13 0.0639(19) 0.0334(13) 0.0474(15) -0.0093(12) -0.0025(13) 0.0028(10)
C14 0.098(3) 0.0541(19) 0.0482(17) -0.0007(18) -0.0056(16) 0.0134(14)

loop_
_atom_type_symbol
_atom_type_description
_atom_type_scat_dispersion_real
_atom_type_scat_dispersion_imag
_atom_type_scat_source
C C 0.0033 0.0016 'International Tables Vol C Tables 4.2.6.8 and 6.1.1.4'
H H 0.0000 0.0000 'International Tables Vol C Tables 4.2.6.8 and 6.1.1.4'
N N 0.0061 0.0033 'International Tables Vol C Tables 4.2.6.8 and 6.1.1.4'
O O 0.0106 0.0060 'International Tables Vol C Tables 4.2.6.8 and 6.1.1.4'
Zn Zn 0.2839 1.4301 'International Tables Vol C Tables 4.2.6.8 and 6.1.1.4'

loop_
_geom_angle_atom_site_label_1
_geom_angle_atom_site_label_2
_geom_angle_atom_site_label_3
_geom_angle_site_symmetry_1
_geom_angle_site_symmetry_3
_geom_angle
O6 Zn1 O6 3_656 . 180.0
O6 Zn1 O7 3_656 . 92.82(7)
O6 Zn1 O7 . . 87.18(7)
O6 Zn1 O7 3_656 3_656 87.18(7)
O6 Zn1 O7 . 3_656 92.82(7)
O7 Zn1 O7 . 3_656 180.0
O6 Zn1 N1 3_656 3_656 89.33(7)
O6 Zn1 N1 . 3_656 90.67(7)
O7 Zn1 N1 . 3_656 88.97(7)
O7 Zn1 N1 3_656 3_656 91.03(7)
O6 Zn1 N1 3_656 . 90.67(7)
O6 Zn1 N1 . . 89.33(7)
O7 Zn1 N1 . . 91.03(7)
O7 Zn1 N1 3_656 . 88.97(7)
N1 Zn1 N1 3_656 . 180.00(9)
C5 N1 C1 . . 117.29(19)
C5 N1 Zn1 . . 119.97(14)
C1 N1 Zn1 . . 122.44(15)
C6 N2 N3 . . 119.29(19)
C6 N2 H21 . . 120.4
N3 N2 H21 . . 120.4
C7 N3 N2 . . 113.8(2)
O5 N4 O4 . . 120.5(2)
O5 N4 O3 . . 120.9(3)
O4 N4 O3 . . 118.6(2)
C9 O2 C14 . . 119.5(2)
Zn1 O6 H61 . . 116.6
Zn1 O6 H62 . . 126.6
H61 O6 H62 . . 108.1
Zn1 O7 H71 . . 117.2
Zn1 O7 H72 . . 129.4
H71 O7 H72 . . 113.3
N1 C1 C2 . . 122.7(2)
N1 C1 H1 . . 118.6
C2 C1 H1 . . 118.6
C1 C2 C3 . . 119.4(2)
C1 C2 H2 . . 120.3
C3 C2 H2 . . 120.3
C4 C3 C2 . . 117.6(2)
C4 C3 C6 . . 117.45(19)
C2 C3 C6 . . 124.96(19)
C5 C4 C3 . . 119.5(2)
C5 C4 H4 . . 120.3
C3 C4 H4 . . 120.3
N1 C5 C4 . . 123.4(2)
N1 C5 H5 . . 118.3
C4 C5 H5 . . 118.3
O1 C6 N2 . . 123.9(2)
O1 C6 C3 . . 120.5(2)
N2 C6 C3 . . 115.54(19)
N3 C7 C8 . . 122.0(2)
N3 C7 H7 . . 119.0
C8 C7 H7 . . 119.0
C13 C8 C9 . . 118.8(2)
C13 C8 C7 . . 121.8(2)
C9 C8 C7 . . 119.4(2)
O2 C9 C10 . . 124.6(2)
O2 C9 C8 . . 115.0(2)
C10 C9 C8 . . 120.3(3)
C11 C10 C9 . . 119.2(3)
C11 C10 H10 . . 120.4
C9 C10 H10 . . 120.4
C12 C11 C10 . . 121.0(3)
C12 C11 H11 . . 119.5
C10 C11 H11 . . 119.5
C11 C12 C13 . . 119.9(3)
C11 C12 H12 . . 120.1
C13 C12 H12 . . 120.1
C12 C13 C8 . . 120.7(3)
C12 C13 H13 . . 119.6
C8 C13 H13 . . 119.6
O2 C14 H141 . . 109.5
O2 C14 H142 . . 109.5
H141 C14 H142 . . 109.5
O2 C14 H143 . . 109.5
H141 C14 H143 . . 109.5
H142 C14 H143 . . 109.5

loop_
_geom_bond_atom_site_label_1
_geom_bond_atom_site_label_2
_geom_bond_site_symmetry_2
_geom_bond_distance
Zn1 O6 3_656 2.0816(19)
Zn1 O6 . 2.0816(19)
Zn1 O7 . 2.1356(18)
Zn1 O7 3_656 2.1356(18)
Zn1 N1 3_656 2.166(2)
Zn1 N1 . 2.166(2)
N1 C5 . 1.330(3)
N1 C1 . 1.343(3)
N2 C6 . 1.335(3)
N2 N3 . 1.383(3)
N2 H21 . 0.8600
N3 C7 . 1.260(3)
N4 O5 . 1.219(3)
N4 O4 . 1.240(3)
N4 O3 . 1.250(3)
O1 C6 . 1.225(3)
O2 C9 . 1.365(3)
O2 C14 . 1.399(3)
O6 H61 . 0.8884
O6 H62 . 0.8270
O7 H71 . 0.8673
O7 H72 . 0.8106
C1 C2 . 1.383(3)
C1 H1 . 0.9300
C2 C3 . 1.384(3)
C2 H2 . 0.9300
C3 C4 . 1.382(3)
C3 C6 . 1.506(3)
C4 C5 . 1.376(3)
C4 H4 . 0.9300
C5 H5 . 0.9300
C7 C8 . 1.457(3)
C7 H7 . 0.9300
C8 C13 . 1.378(4)
C8 C9 . 1.397(3)
C9 C10 . 1.386(4)
C10 C11 . 1.372(4)
C10 H10 . 0.9300
C11 C12 . 1.368(4)
C11 H11 . 0.9300
C12 C13 . 1.376(4)
C12 H12 . 0.9300
C13 H13 . 0.9300
C14 H141 . 0.9600
C14 H142 . 0.9600
C14 H143 . 0.9600

loop_
_geom_hbond_atom_site_label_D
_geom_hbond_atom_site_label_H
_geom_hbond_atom_site_label_A
_geom_hbond_site_symmetry_A
_geom_hbond_distance_DH
_geom_hbond_distance_HA
_geom_hbond_distance_DA
_geom_hbond_angle_DHA
O6 H61 O3 . 0.89 1.87 2.720(3) 159.2
N2 H21 O5 4_665 0.86 2.19 3.022(3) 161.5
O6 H62 O3 3_556 0.83 2.00 2.811(3) 165.0
O7 H71 O4 3_656 0.87 2.24 3.014(3) 148.3
O7 H72 O1 4_565 0.81 2.01 2.788(3) 159.4

loop_
_geom_torsion_atom_site_label_1
_geom_torsion_atom_site_label_2
_geom_torsion_atom_site_label_3
_geom_torsion_atom_site_label_4
_geom_torsion_site_symmetry_1
_geom_torsion
O6 Zn1 N1 C5 3_656 -46.33(18)
O6 Zn1 N1 C5 . 133.67(18)
O7 Zn1 N1 C5 . -139.16(18)
O7 Zn1 N1 C5 3_656 40.84(18)
O6 Zn1 N1 C1 3_656 127.22(19)
O6 Zn1 N1 C1 . -52.78(19)
O7 Zn1 N1 C1 . 34.38(19)
O7 Zn1 N1 C1 3_656 -145.62(19)
C6 N2 N3 C7 . 179.2(3)
C5 N1 C1 C2 . 2.4(4)
Zn1 N1 C1 C2 . -171.35(19)
N1 C1 C2 C3 . -0.5(4)
C1 C2 C3 C4 . -1.9(4)
C1 C2 C3 C6 . 176.8(2)
C2 C3 C4 C5 . 2.4(4)
C6 C3 C4 C5 . -176.5(2)
C1 N1 C5 C4 . -1.9(4)
Zn1 N1 C5 C4 . 171.99(19)
C3 C4 C5 N1 . -0.5(4)
N3 N2 C6 O1 . 4.3(4)
N3 N2 C6 C3 . -173.4(2)
C4 C3 C6 O1 . -19.0(4)
C2 C3 C6 O1 . 162.2(3)
C4 C3 C6 N2 . 158.8(2)
C2 C3 C6 N2 . -20.0(4)
N2 N3 C7 C8 . -176.6(2)
N3 C7 C8 C13 . 0.3(4)
N3 C7 C8 C9 . 178.2(3)
C14 O2 C9 C10 . -9.4(5)
C14 O2 C9 C8 . 172.3(3)
C13 C8 C9 O2 . 175.3(3)
C7 C8 C9 O2 . -2.6(4)
C13 C8 C9 C10 . -3.1(4)
C7 C8 C9 C10 . 179.0(3)
O2 C9 C10 C11 . -176.8(3)
C8 C9 C10 C11 . 1.4(5)
C9 C10 C11 C12 . 1.3(5)
C10 C11 C12 C13 . -2.3(5)
C11 C12 C13 C8 . 0.5(5)
C9 C8 C13 C12 . 2.1(5)
C7 C8 C13 C12 . 179.9(3)
